data_1553000
loop_
_publ_author_name
'Zhang, Lili'
'Yu, Xiaying'
'Zhang, Lixin'
'Zhou, Xigeng'
'Lin, Yanghui'

_publ_section_title
;
 A simple and practical catalytic electron transfer system composed of
 TiCl4 and metallic Yb: application in carbonyl olefination and insight
 into the mechanism
;
_journal_issue 8
_journal_name_full 'Org. Chem. Front.'
_journal_page_first 929
_journal_paper_doi 10.1039/C4QO00140K
_journal_volume 1
_journal_year 2014
_chemical_formula_sum 'C30 H44 Cl6 O6 Ti2'
_chemical_formula_weight 809.15
_space_group_IT_number 61
_space_group_name_Hall '-P 2ac 2ab'
_space_group_name_H-M_alt 'P b c a'
_symmetry_cell_setting orthorhombic
_symmetry_space_group_name_H-M 'P b c a'
_atom_sites_solution_hydrogens geom
_atom_sites_solution_primary direct
_atom_sites_solution_secondary difmap
_audit_creation_method SHELXL-97
_cell_angle_alpha 90.00
_cell_angle_beta 90.00
_cell_angle_gamma 90.00
_cell_formula_units_Z 4
_cell_length_a 13.085(5)
_cell_length_b 12.063(5)
_cell_length_c 23.777(9)
_cell_measurement_reflns_used 2787
_cell_measurement_temperature 293(2)
_cell_measurement_theta_max 25.22
_cell_measurement_theta_min 2.32
_cell_volume 3753(3)
_computing_cell_refinement 'Bruker SMART'
_computing_data_collection 'Bruker SMART'
_computing_data_reduction 'Bruker SHELXTL'
_computing_molecular_graphics 'Bruker SHELXTL'
_computing_publication_material 'Bruker SHELXTL'
_computing_structure_refinement 'SHELXL-97 (Sheldrick, 1997)'
_computing_structure_solution 'SHELXS-97 (Sheldrick, 1990)'
_diffrn_ambient_temperature 293(2)
_diffrn_measured_fraction_theta_full 0.999
_diffrn_measured_fraction_theta_max 0.999
_diffrn_measurement_device_type 'CCD area detector'
_diffrn_measurement_method 'phi and omega scans'
_diffrn_radiation_monochromator graphite
_diffrn_radiation_source 'fine-focus sealed tube'
_diffrn_radiation_type MoK\a
_diffrn_radiation_wavelength 0.71073
_diffrn_reflns_av_R_equivalents 0.0740
_diffrn_reflns_av_sigmaI/netI 0.0678
_diffrn_reflns_limit_h_max 12
_diffrn_reflns_limit_h_min -15
_diffrn_reflns_limit_k_max 14
_diffrn_reflns_limit_k_min -14
_diffrn_reflns_limit_l_max 24
_diffrn_reflns_limit_l_min -28
_diffrn_reflns_number 14899
_diffrn_reflns_theta_full 25.10
_diffrn_reflns_theta_max 25.10
_diffrn_reflns_theta_min 1.71
_exptl_absorpt_coefficient_mu 0.890
_exptl_absorpt_correction_T_max 0.9162
_exptl_absorpt_correction_T_min 0.8780
_exptl_absorpt_correction_type multi-scan
_exptl_absorpt_process_details sadabs
_exptl_crystal_colour colorless
_exptl_crystal_density_diffrn 1.432
_exptl_crystal_density_method 'not measured'
_exptl_crystal_description block
_exptl_crystal_F_000 1672
_exptl_crystal_size_max 0.15
_exptl_crystal_size_mid 0.10
_exptl_crystal_size_min 0.10
_refine_diff_density_max 0.825
_refine_diff_density_min -0.316
_refine_diff_density_rms 0.073
_refine_ls_extinction_method none
_refine_ls_goodness_of_fit_ref 1.001
_refine_ls_hydrogen_treatment constr
_refine_ls_matrix_type full
_refine_ls_number_parameters 199
_refine_ls_number_reflns 3348
_refine_ls_number_restraints 0
_refine_ls_restrained_S_all 1.001
_refine_ls_R_factor_all 0.1282
_refine_ls_R_factor_gt 0.0641
_refine_ls_shift/su_max 0.000
_refine_ls_shift/su_mean 0.000
_refine_ls_structure_factor_coef Fsqd
_refine_ls_weighting_details 'calc w=1/[\s^2^(Fo^2^)+(0.0921P)^2^+0.0665P] where P=(Fo^2^+2Fc^2^)/3'
_refine_ls_weighting_scheme calc
_refine_ls_wR_factor_gt 0.1683
_refine_ls_wR_factor_ref 0.1906
_reflns_number_gt 1595
_reflns_number_total 3348
_reflns_threshold_expression >2sigma(I)
_cod_data_source_file c4qo00140k2.cif
_cod_data_source_block a40425b
_cod_depositor_comments
;
The following automatic conversions were performed:

data item '_symmetry_cell_setting' value 'Orthorhombic' was changed
to 'orthorhombic' in accordance with the
/home/saulius/struct/COD-crude-data/automatic-downloads/DataCite-retrospective/RSC/depositions/lib/dictionaries/cif_core.dic
dictionary named 'cif_core.dic' version 2.4.2 last updated on
2011-04-26.

Automatic conversion script
Id: cif_fix_values 6909 2019-04-08 15:41:33Z antanas 
;
_cod_original_cell_volume 3753(2)
_cod_original_sg_symbol_H-M Pbca
_cod_database_code 1553000

loop_
_symmetry_equiv_pos_as_xyz
'x, y, z'
'-x+1/2, -y, z+1/2'
'-x, y+1/2, -z+1/2'
'x+1/2, -y+1/2, -z'
'-x, -y, -z'
'x-1/2, y, -z-1/2'
'x, -y-1/2, z-1/2'
'-x-1/2, y-1/2, z'

loop_
_atom_site_label
_atom_site_type_symbol
_atom_site_fract_x
_atom_site_fract_y
_atom_site_fract_z
_atom_site_U_iso_or_equiv
_atom_site_adp_type
_atom_site_occupancy
_atom_site_symmetry_multiplicity
_atom_site_calc_flag
_atom_site_refinement_flags
Ti1 Ti 0.06646(7) 0.39167(9) 0.86699(4) 0.0630(4) Uani 1 1 d .
O1 O 0.1157(3) 0.3111(3) 0.78973(16) 0.0732(11) Uani 1 1 d .
O2 O 0.2262(3) 0.3765(3) 0.88156(16) 0.0684(10) Uani 1 1 d .
O3 O 0.0390(3) 0.4557(4) 0.93109(15) 0.0738(12) Uani 1 1 d .
Cl1 Cl 0.10630(14) 0.55782(14) 0.82347(8) 0.0934(6) Uani 1 1 d .
Cl2 Cl 0.05286(14) 0.21728(17) 0.90655(9) 0.1058(7) Uani 1 1 d .
Cl3 Cl -0.09324(12) 0.38700(17) 0.83118(8) 0.1025(7) Uani 1 1 d .
C1 C -0.0180(5) 0.4829(9) 0.9749(3) 0.124(3) Uani 1 1 d .
H1 H -0.0273 0.4060 0.9872 0.149 Uiso 1 1 calc R
C2 C -0.1316(4) 0.5005(6) 0.9621(2) 0.0713(17) Uani 1 1 d .
C3 C -0.1641(5) 0.5947(5) 0.9363(3) 0.0760(18) Uani 1 1 d .
H3 H -0.1176 0.6510 0.9286 0.091 Uiso 1 1 calc R
C4 C -0.2644(5) 0.6076(6) 0.9215(3) 0.0853(19) Uani 1 1 d .
H4 H -0.2861 0.6719 0.9036 0.102 Uiso 1 1 calc R
C5 C -0.3312(5) 0.5265(7) 0.9332(3) 0.087(2) Uani 1 1 d .
H5 H -0.3998 0.5364 0.9242 0.104 Uiso 1 1 calc R
C6 C -0.3013(5) 0.4308(7) 0.9577(4) 0.108(3) Uani 1 1 d .
H6 H -0.3478 0.3741 0.9645 0.130 Uiso 1 1 calc R
C7 C -0.2001(5) 0.4197(6) 0.9723(3) 0.101(2) Uani 1 1 d .
H7 H -0.1785 0.3546 0.9895 0.121 Uiso 1 1 calc R
C8 C 0.1339(11) 0.1995(8) 0.7794(4) 0.188(6) Uani 1 1 d .
H8A H 0.0699 0.1588 0.7797 0.225 Uiso 1 1 calc R
H8B H 0.1779 0.1691 0.8084 0.225 Uiso 1 1 calc R
C9 C 0.1834(9) 0.1888(8) 0.7239(4) 0.156(4) Uani 1 1 d .
H9A H 0.2566 0.2002 0.7265 0.187 Uiso 1 1 calc R
H9B H 0.1701 0.1168 0.7073 0.187 Uiso 1 1 calc R
C10 C 0.1360(7) 0.2742(9) 0.6930(4) 0.137(3) Uani 1 1 d .
H10A H 0.0743 0.2473 0.6750 0.165 Uiso 1 1 calc R
H10B H 0.1818 0.3025 0.6643 0.165 Uiso 1 1 calc R
C11 C 0.1111(11) 0.3624(8) 0.7346(3) 0.187(6) Uani 1 1 d .
H11A H 0.1601 0.4225 0.7320 0.225 Uiso 1 1 calc R
H11B H 0.0434 0.3919 0.7276 0.225 Uiso 1 1 calc R
C12 C 0.3104(7) 0.4130(11) 0.8454(5) 0.208(6) Uani 1 1 d .
H12A H 0.3015 0.4895 0.8338 0.250 Uiso 1 1 calc R
H12B H 0.3163 0.3666 0.8123 0.250 Uiso 1 1 calc R
C13 C 0.4011(7) 0.4005(10) 0.8828(6) 0.193(6) Uani 1 1 d .
H13A H 0.4578 0.3714 0.8610 0.232 Uiso 1 1 calc R
H13B H 0.4208 0.4727 0.8970 0.232 Uiso 1 1 calc R
C14 C 0.3834(6) 0.3353(11) 0.9244(4) 0.156(5) Uani 1 1 d .
H14A H 0.4094 0.3667 0.9591 0.187 Uiso 1 1 calc R
H14B H 0.4151 0.2636 0.9184 0.187 Uiso 1 1 calc R
C15 C 0.2741(7) 0.3252(11) 0.9264(4) 0.190(5) Uani 1 1 d .
H15A H 0.2560 0.2472 0.9265 0.228 Uiso 1 1 calc R
H15B H 0.2494 0.3576 0.9612 0.228 Uiso 1 1 calc R

loop_
_atom_site_aniso_label
_atom_site_aniso_U_11
_atom_site_aniso_U_22
_atom_site_aniso_U_33
_atom_site_aniso_U_23
_atom_site_aniso_U_13
_atom_site_aniso_U_12
Ti1 0.0443(6) 0.0802(7) 0.0643(6) -0.0101(6) -0.0007(5) 0.0022(5)
O1 0.082(3) 0.070(3) 0.067(3) -0.018(2) -0.009(2) 0.009(2)
O2 0.045(2) 0.089(3) 0.072(2) 0.010(2) 0.0039(18) 0.004(2)
O3 0.044(2) 0.117(3) 0.060(2) -0.015(2) 0.0032(18) 0.013(2)
Cl1 0.0945(13) 0.0666(10) 0.1190(14) 0.0004(10) -0.0040(10) 0.0073(9)
Cl2 0.0897(13) 0.1052(14) 0.1224(15) 0.0300(12) 0.0185(11) -0.0230(11)
Cl3 0.0547(10) 0.1409(17) 0.1118(14) -0.0314(13) -0.0209(9) 0.0043(10)
C1 0.057(4) 0.221(10) 0.095(6) -0.031(6) -0.012(4) 0.018(5)
C2 0.042(3) 0.108(5) 0.064(4) 0.001(4) -0.002(3) 0.008(4)
C3 0.060(4) 0.087(5) 0.080(4) 0.018(4) -0.004(3) -0.015(3)
C4 0.078(5) 0.101(5) 0.077(4) 0.019(4) -0.012(4) 0.017(4)
C5 0.050(4) 0.118(6) 0.093(5) -0.007(5) -0.020(3) 0.011(4)
C6 0.066(5) 0.099(5) 0.160(7) 0.021(5) -0.018(5) -0.021(4)
C7 0.070(5) 0.096(5) 0.138(7) 0.029(5) -0.020(4) 0.008(4)
C8 0.378(18) 0.093(6) 0.093(6) -0.015(6) 0.045(8) 0.041(8)
C9 0.230(12) 0.134(8) 0.104(7) -0.047(6) -0.019(7) 0.094(8)
C10 0.135(8) 0.177(9) 0.099(7) -0.043(7) 0.020(5) 0.016(7)
C11 0.367(17) 0.119(8) 0.076(6) -0.017(5) 0.034(8) 0.058(9)
C12 0.079(6) 0.370(17) 0.176(10) 0.077(11) 0.014(6) -0.060(8)
C13 0.048(5) 0.208(13) 0.324(19) 0.078(12) -0.045(8) -0.026(6)
C14 0.051(5) 0.267(15) 0.149(8) 0.074(9) -0.008(5) 0.015(6)
C15 0.076(6) 0.311(15) 0.182(9) 0.097(10) -0.037(6) -0.002(7)

loop_
_atom_type_symbol
_atom_type_description
_atom_type_scat_dispersion_real
_atom_type_scat_dispersion_imag
_atom_type_scat_source
C C 0.0033 0.0016 'International Tables Vol C Tables 4.2.6.8 and 6.1.1.4'
H H 0.0000 0.0000 'International Tables Vol C Tables 4.2.6.8 and 6.1.1.4'
O O 0.0106 0.0060 'International Tables Vol C Tables 4.2.6.8 and 6.1.1.4'
Ti Ti 0.2776 0.4457 'International Tables Vol C Tables 4.2.6.8 and 6.1.1.4'
Cl Cl 0.1484 0.1585 'International Tables Vol C Tables 4.2.6.8 and 6.1.1.4'

loop_
_geom_angle_atom_site_label_1
_geom_angle_atom_site_label_2
_geom_angle_atom_site_label_3
_geom_angle
_geom_angle_site_symmetry_1
_geom_angle_site_symmetry_3
O3 Ti1 O2 95.65(16) . .
O3 Ti1 O1 174.57(16) . .
O2 Ti1 O1 78.92(15) . .
O3 Ti1 Cl3 98.60(13) . .
O2 Ti1 Cl3 165.75(12) . .
O1 Ti1 Cl3 86.83(12) . .
O3 Ti1 Cl2 91.79(16) . .
O2 Ti1 Cl2 86.03(12) . .
O1 Ti1 Cl2 87.71(13) . .
Cl3 Ti1 Cl2 93.41(8) . .
O3 Ti1 Cl1 93.09(16) . .
O2 Ti1 Cl1 85.77(12) . .
O1 Ti1 Cl1 86.71(12) . .
Cl3 Ti1 Cl1 93.53(8) . .
Cl2 Ti1 Cl1 170.84(8) . .
C8 O1 C11 105.1(6) . .
C8 O1 Ti1 129.3(5) . .
C11 O1 Ti1 124.1(4) . .
C15 O2 C12 104.2(7) . .
C15 O2 Ti1 127.6(4) . .
C12 O2 Ti1 128.1(5) . .
C1 O3 Ti1 156.0(4) . .
O3 C1 C1 125.3(8) . 5_567
O3 C1 C2 115.2(5) . .
C1 C1 C2 118.1(8) 5_567 .
O3 C1 H1 94.0 . .
C1 C1 H1 94.0 5_567 .
C2 C1 H1 94.0 . .
C7 C2 C3 118.5(6) . .
C7 C2 C1 120.7(7) . .
C3 C2 C1 120.6(7) . .
C2 C3 C4 120.7(6) . .
C2 C3 H3 119.6 . .
C4 C3 H3 119.6 . .
C5 C4 C3 119.3(6) . .
C5 C4 H4 120.3 . .
C3 C4 H4 120.3 . .
C4 C5 C6 121.6(6) . .
C4 C5 H5 119.2 . .
C6 C5 H5 119.2 . .
C5 C6 C7 118.1(7) . .
C5 C6 H6 120.9 . .
C7 C6 H6 120.9 . .
C2 C7 C6 121.7(7) . .
C2 C7 H7 119.1 . .
C6 C7 H7 119.1 . .
O1 C8 C9 108.6(8) . .
O1 C8 H8A 110.0 . .
C9 C8 H8A 110.0 . .
O1 C8 H8B 110.0 . .
C9 C8 H8B 110.0 . .
H8A C8 H8B 108.4 . .
C10 C9 C8 102.0(8) . .
C10 C9 H9A 111.4 . .
C8 C9 H9A 111.4 . .
C10 C9 H9B 111.4 . .
C8 C9 H9B 111.4 . .
H9A C9 H9B 109.2 . .
C9 C10 C11 105.8(8) . .
C9 C10 H10A 110.6 . .
C11 C10 H10A 110.6 . .
C9 C10 H10B 110.6 . .
C11 C10 H10B 110.6 . .
H10A C10 H10B 108.7 . .
O1 C11 C10 106.7(7) . .
O1 C11 H11A 110.4 . .
C10 C11 H11A 110.4 . .
O1 C11 H11B 110.4 . .
C10 C11 H11B 110.4 . .
H11A C11 H11B 108.6 . .
O2 C12 C13 102.6(9) . .
O2 C12 H12A 111.2 . .
C13 C12 H12A 111.2 . .
O2 C12 H12B 111.2 . .
C13 C12 H12B 111.2 . .
H12A C12 H12B 109.2 . .
C14 C13 C12 112.2(9) . .
C14 C13 H13A 109.2 . .
C12 C13 H13A 109.2 . .
C14 C13 H13B 109.2 . .
C12 C13 H13B 109.2 . .
H13A C13 H13B 107.9 . .
C13 C14 C15 104.9(8) . .
C13 C14 H14A 110.8 . .
C15 C14 H14A 110.8 . .
C13 C14 H14B 110.8 . .
C15 C14 H14B 110.8 . .
H14A C14 H14B 108.8 . .
O2 C15 C14 112.8(8) . .
O2 C15 H15A 109.0 . .
C14 C15 H15A 109.0 . .
O2 C15 H15B 109.0 . .
C14 C15 H15B 109.0 . .
H15A C15 H15B 107.8 . .

loop_
_geom_bond_atom_site_label_1
_geom_bond_atom_site_label_2
_geom_bond_distance
_geom_bond_site_symmetry_2
Ti1 O3 1.746(4) .
Ti1 O2 2.127(4) .
Ti1 O1 2.176(4) .
Ti1 Cl3 2.2572(19) .
Ti1 Cl2 2.311(2) .
Ti1 Cl1 2.315(2) .
O1 C8 1.389(9) .
O1 C11 1.451(9) .
O2 C15 1.382(9) .
O2 C12 1.465(9) .
O3 C1 1.322(7) .
C1 C1 1.348(13) 5_567
C1 C2 1.532(8) .
C1 H1 0.9800 .
C2 C7 1.347(9) .
C2 C3 1.360(8) .
C3 C4 1.368(8) .
C3 H3 0.9300 .
C4 C5 1.340(9) .
C4 H4 0.9300 .
C5 C6 1.351(9) .
C5 H5 0.9300 .
C6 C7 1.375(9) .
C6 H6 0.9300 .
C7 H7 0.9300 .
C8 C9 1.475(12) .
C8 H8A 0.9700 .
C8 H8B 0.9700 .
C9 C10 1.409(11) .
C9 H9A 0.9700 .
C9 H9B 0.9700 .
C10 C11 1.488(10) .
C10 H10A 0.9700 .
C10 H10B 0.9700 .
C11 H11A 0.9700 .
C11 H11B 0.9700 .
C12 C13 1.490(13) .
C12 H12A 0.9700 .
C12 H12B 0.9700 .
C13 C14 1.285(12) .
C13 H13A 0.9700 .
C13 H13B 0.9700 .
C14 C15 1.436(11) .
C14 H14A 0.9700 .
C14 H14B 0.9700 .
C15 H15A 0.9700 .
C15 H15B 0.9700 .
